data_4029421
loop_
_publ_author_name
'Gangadhararao, G.'
'Kotikalapudi, Ramesh'
'Nagarjuna Reddy, M.'
'Swamy, K. C. Kumara'

_publ_section_title
;
 Allenylphosphine oxides as simple scaffolds for phosphinoylindoles and
 phosphinoylisocoumarins.
;
_journal_name_full 'Beilstein journal of organic chemistry'
_journal_page_first 996
_journal_page_last 1005
_journal_paper_doi 10.3762/bjoc.10.99
_journal_volume 10
_journal_year 2014
_chemical_formula_sum 'C29 H24 N O2 P'
_chemical_formula_weight 449.46
_chemical_name_systematic
; 
 ? 
;
_space_group_IT_number 14
_symmetry_cell_setting monoclinic
_symmetry_space_group_name_Hall '-P 2ybc'
_symmetry_space_group_name_H-M 'P 1 21/c 1'
_atom_sites_solution_hydrogens geom
_atom_sites_solution_primary direct
_atom_sites_solution_secondary difmap
_audit_creation_method SHELXL-97
_cell_angle_alpha 90.00
_cell_angle_beta 109.195(2)
_cell_angle_gamma 90.00
_cell_formula_units_Z 4
_cell_length_a 9.9427(15)
_cell_length_b 16.894(3)
_cell_length_c 14.819(2)
_cell_measurement_reflns_used 8410
_cell_measurement_temperature 273(2)
_cell_measurement_theta_max 26.09
_cell_measurement_theta_min 2.41
_cell_volume 2350.8(6)
_computing_cell_refinement 'Bruker SMART'
_computing_data_collection 'Bruker SMART'
_computing_data_reduction 'Bruker SAINT'
_computing_molecular_graphics 'Bruker SHELXTL'
_computing_publication_material 'Bruker SHELXTL'
_computing_structure_refinement 'SHELXL-97 (Sheldrick, 1997)'
_computing_structure_solution 'SHELXS-97 (Sheldrick, 1990)'
_diffrn_ambient_temperature 273(2)
_diffrn_measured_fraction_theta_full 1.000
_diffrn_measured_fraction_theta_max 1.000
_diffrn_measurement_device_type 'CCD area detector'
_diffrn_measurement_method 'phi and omega scans'
_diffrn_radiation_monochromator graphite
_diffrn_radiation_source 'fine-focus sealed tube'
_diffrn_radiation_type MoK\a
_diffrn_radiation_wavelength 0.71073
_diffrn_reflns_av_R_equivalents 0.0209
_diffrn_reflns_av_sigmaI/netI 0.0208
_diffrn_reflns_limit_h_max 10
_diffrn_reflns_limit_h_min -11
_diffrn_reflns_limit_k_max 20
_diffrn_reflns_limit_k_min -20
_diffrn_reflns_limit_l_max 17
_diffrn_reflns_limit_l_min -17
_diffrn_reflns_number 12558
_diffrn_reflns_theta_full 24.99
_diffrn_reflns_theta_max 24.99
_diffrn_reflns_theta_min 1.89
_diffrn_standards_decay_% none
_diffrn_standards_interval_count 'not applicable'
_diffrn_standards_interval_time 'not applicable'
_diffrn_standards_number 'not applicable'
_exptl_absorpt_coefficient_mu 0.143
_exptl_absorpt_correction_T_max 1.0000
_exptl_absorpt_correction_T_min 0.96
_exptl_absorpt_correction_type empirical
_exptl_absorpt_process_details 'SADABS, Sheldrick (1996)'
_exptl_crystal_colour colourless
_exptl_crystal_density_diffrn 1.270
_exptl_crystal_density_method 'not measured'
_exptl_crystal_description blocks
_exptl_crystal_F_000 944
_exptl_crystal_size_max 0.26
_exptl_crystal_size_mid 0.24
_exptl_crystal_size_min 0.22
_refine_diff_density_max 0.181
_refine_diff_density_min -0.315
_refine_diff_density_rms 0.057
_refine_ls_extinction_method none
_refine_ls_goodness_of_fit_ref 1.074
_refine_ls_hydrogen_treatment constr
_refine_ls_matrix_type full
_refine_ls_number_parameters 299
_refine_ls_number_reflns 4141
_refine_ls_number_restraints 0
_refine_ls_restrained_S_all 1.074
_refine_ls_R_factor_all 0.0465
_refine_ls_R_factor_gt 0.0408
_refine_ls_shift/su_max 0.000
_refine_ls_shift/su_mean 0.000
_refine_ls_structure_factor_coef Fsqd
_refine_ls_weighting_details 'calc w=1/[\s^2^(Fo^2^)+(0.0689P)^2^+0.3040P] where P=(Fo^2^+2Fc^2^)/3'
_refine_ls_weighting_scheme calc
_refine_ls_wR_factor_gt 0.1101
_refine_ls_wR_factor_ref 0.1140
_reflns_number_gt 3565
_reflns_number_total 4141
_reflns_threshold_expression >2sigma(I)
_cod_data_source_file 1860-5397-10-99-S2.cif
_cod_data_source_block compound-7
_cod_depositor_comments
;
The following automatic conversions were performed:

'_symmetry_cell_setting' value 'Monoclinic' changed to 'monoclinic'
according to
/usr/data/users/saulius/crontab/automatic-downloads/current/Beilstein/lib/dictionaries/cif_core.dic
dictionary named 'cif_core.dic' version 2.4.2 from 2011-04-26.

Automatic conversion script
Id: cif_fix_values 2281 2013-09-26 08:29:07Z andrius 

 Adding full bibliography for 4029421--4029424.cif.
;
_cod_original_sg_symbol_H-M P2(1)/c
_cod_database_code 4029421

loop_
_symmetry_equiv_pos_as_xyz
'x, y, z'
'-x, y+1/2, -z+1/2'
'-x, -y, -z'
'x, -y-1/2, z-1/2'

loop_
_atom_site_label
_atom_site_type_symbol
_atom_site_fract_x
_atom_site_fract_y
_atom_site_fract_z
_atom_site_U_iso_or_equiv
_atom_site_adp_type
_atom_site_occupancy
_atom_site_symmetry_multiplicity
_atom_site_calc_flag
_atom_site_refinement_flags
P1 P 0.41438(4) 0.16428(2) 0.13144(3) 0.04009(14) Uani 1 1 d .
O2 O 0.13084(14) 0.30529(7) -0.20278(8) 0.0595(3) Uani 1 1 d .
N1 N 0.16988(13) 0.25807(7) -0.05407(8) 0.0420(3) Uani 1 1 d .
O1 O 0.47740(13) 0.17185(7) 0.05416(8) 0.0551(3) Uani 1 1 d .
C1 C 0.36408(15) 0.06346(9) 0.14460(10) 0.0427(3) Uani 1 1 d .
C13 C 0.25424(15) 0.22575(8) 0.11071(10) 0.0390(3) Uani 1 1 d .
H13 H 0.2151 0.2211 0.1632 0.047 Uiso 1 1 calc R
C19 C 0.23593(16) 0.32755(8) -0.00360(11) 0.0427(3) Uani 1 1 d .
C21 C 0.03203(17) 0.15852(10) -0.00309(11) 0.0487(4) Uani 1 1 d .
H21 H -0.0272 0.1562 -0.0664 0.058 Uiso 1 1 calc R
C20 C 0.14456(15) 0.20472(8) 0.01536(10) 0.0393(3) Uani 1 1 d .
C23 C 0.13665(16) 0.24807(9) -0.15058(10) 0.0449(4) Uani 1 1 d .
C14 C 0.28690(15) 0.31087(9) 0.09404(11) 0.0418(3) Uani 1 1 d .
C24 C 0.11486(17) 0.16701(9) -0.19222(11) 0.0475(4) Uani 1 1 d .
C7 C 0.53862(16) 0.18703(8) 0.24821(11) 0.0435(4) Uani 1 1 d .
C18 C 0.2509(2) 0.40178(10) -0.03823(13) 0.0568(4) Uani 1 1 d .
H18 H 0.2160 0.4129 -0.1033 0.068 Uiso 1 1 calc R
C15 C 0.35456(17) 0.36862(10) 0.15832(12) 0.0531(4) Uani 1 1 d .
H15 H 0.3891 0.3578 0.2235 0.064 Uiso 1 1 calc R
C12 C 0.68266(18) 0.17872(9) 0.25984(14) 0.0560(4) Uani 1 1 d .
H12 H 0.7117 0.1694 0.2072 0.067 Uiso 1 1 calc R
C8 C 0.49858(19) 0.20283(10) 0.32756(12) 0.0520(4) Uani 1 1 d .
H8 H 0.4027 0.2093 0.3203 0.062 Uiso 1 1 calc R
C29 C 0.0169(2) 0.15738(11) -0.28322(12) 0.0585(4) Uani 1 1 d .
H29 H -0.0385 0.2000 -0.3140 0.070 Uiso 1 1 calc R
C9 C 0.5999(2) 0.20919(11) 0.41794(13) 0.0655(5) Uani 1 1 d .
H9 H 0.5722 0.2201 0.4708 0.079 Uiso 1 1 calc R
C4 C 0.31359(19) -0.09479(10) 0.16728(15) 0.0634(5) Uani 1 1 d .
H4 H 0.2975 -0.1481 0.1756 0.076 Uiso 1 1 calc R
C6 C 0.39838(19) 0.00638(10) 0.08880(12) 0.0538(4) Uani 1 1 d .
H6 H 0.4386 0.0216 0.0430 0.065 Uiso 1 1 calc R
C3 C 0.2770(2) -0.03886(11) 0.22227(15) 0.0655(5) Uani 1 1 d .
H3 H 0.2350 -0.0544 0.2670 0.079 Uiso 1 1 calc R
C16 C 0.3703(2) 0.44329(11) 0.12409(15) 0.0661(5) Uani 1 1 d .
H16 H 0.4154 0.4830 0.1668 0.079 Uiso 1 1 calc R
C2 C 0.30239(19) 0.04033(10) 0.21141(13) 0.0563(4) Uani 1 1 d .
H2 H 0.2780 0.0781 0.2490 0.068 Uiso 1 1 calc R
C26 C 0.1828(2) 0.03109(12) -0.19412(15) 0.0711(5) Uani 1 1 d .
H26 H 0.2392 -0.0115 -0.1644 0.085 Uiso 1 1 calc R
C17 C 0.3200(2) 0.45917(10) 0.02775(15) 0.0672(5) Uani 1 1 d .
H17 H 0.3326 0.5095 0.0063 0.081 Uiso 1 1 calc R
C22 C -0.0102(2) 0.10964(12) 0.06684(13) 0.0630(5) Uani 1 1 d .
H22A H 0.0043 0.0547 0.0565 0.094 Uiso 1 1 calc R
H22B H -0.1089 0.1186 0.0585 0.094 Uiso 1 1 calc R
H22C H 0.0467 0.1241 0.1306 0.094 Uiso 1 1 calc R
C28 C 0.0017(2) 0.08472(13) -0.32820(15) 0.0736(6) Uani 1 1 d .
H28 H -0.0644 0.0785 -0.3890 0.088 Uiso 1 1 calc R
C25 C 0.1991(2) 0.10331(11) -0.14842(13) 0.0581(4) Uani 1 1 d .
H25 H 0.2666 0.1093 -0.0881 0.070 Uiso 1 1 calc R
C11 C 0.7826(2) 0.18444(11) 0.35064(17) 0.0715(6) Uani 1 1 d .
H11 H 0.8788 0.1782 0.3588 0.086 Uiso 1 1 calc R
C10 C 0.7405(2) 0.19927(11) 0.42834(16) 0.0715(6) Uani 1 1 d .
H10 H 0.8085 0.2026 0.4888 0.086 Uiso 1 1 calc R
C5 C 0.3737(2) -0.07264(10) 0.10021(14) 0.0644(5) Uani 1 1 d .
H5 H 0.3976 -0.1106 0.0627 0.077 Uiso 1 1 calc R
C27 C 0.0835(3) 0.02173(13) -0.28359(17) 0.0781(6) Uani 1 1 d .
H27 H 0.0719 -0.0273 -0.3137 0.094 Uiso 1 1 calc R

loop_
_atom_site_aniso_label
_atom_site_aniso_U_11
_atom_site_aniso_U_22
_atom_site_aniso_U_33
_atom_site_aniso_U_23
_atom_site_aniso_U_13
_atom_site_aniso_U_12
P1 0.0415(2) 0.0411(2) 0.0392(2) -0.00040(15) 0.01541(18) 0.00173(15)
O2 0.0787(8) 0.0580(7) 0.0416(6) 0.0097(5) 0.0194(6) -0.0007(6)
N1 0.0480(7) 0.0420(7) 0.0351(7) 0.0016(5) 0.0126(6) -0.0023(5)
O1 0.0586(7) 0.0607(7) 0.0544(7) 0.0023(5) 0.0300(6) 0.0026(5)
C1 0.0409(8) 0.0413(8) 0.0438(8) -0.0022(6) 0.0111(7) 0.0025(6)
C13 0.0409(8) 0.0431(8) 0.0334(7) -0.0011(6) 0.0126(6) 0.0014(6)
C19 0.0431(8) 0.0423(8) 0.0428(8) -0.0001(6) 0.0143(7) 0.0020(6)
C21 0.0468(9) 0.0585(9) 0.0374(8) 0.0005(7) 0.0091(7) -0.0066(7)
C20 0.0411(8) 0.0435(8) 0.0327(7) 0.0010(6) 0.0112(6) 0.0017(6)
C23 0.0442(9) 0.0541(9) 0.0367(8) 0.0040(7) 0.0136(7) 0.0003(7)
C14 0.0386(8) 0.0414(8) 0.0448(8) -0.0020(6) 0.0129(7) 0.0033(6)
C24 0.0516(9) 0.0565(9) 0.0375(8) -0.0008(7) 0.0190(7) -0.0039(7)
C7 0.0399(8) 0.0359(7) 0.0509(9) 0.0015(6) 0.0101(7) 0.0009(6)
C18 0.0682(11) 0.0455(9) 0.0550(10) 0.0072(7) 0.0181(9) 0.0013(8)
C15 0.0525(10) 0.0490(9) 0.0518(10) -0.0073(7) 0.0089(8) -0.0001(7)
C12 0.0448(9) 0.0462(9) 0.0751(12) -0.0070(8) 0.0173(9) -0.0011(7)
C8 0.0505(9) 0.0547(9) 0.0463(9) -0.0032(7) 0.0099(8) -0.0007(7)
C29 0.0563(10) 0.0712(11) 0.0460(10) -0.0024(8) 0.0140(8) -0.0063(8)
C9 0.0780(14) 0.0586(11) 0.0481(10) -0.0027(8) 0.0048(9) -0.0042(9)
C4 0.0549(10) 0.0397(9) 0.0808(13) 0.0002(8) 0.0021(10) -0.0029(7)
C6 0.0586(10) 0.0511(9) 0.0507(10) -0.0057(7) 0.0167(8) 0.0074(8)
C3 0.0629(12) 0.0555(10) 0.0823(13) 0.0114(9) 0.0295(10) -0.0055(8)
C16 0.0678(12) 0.0461(9) 0.0752(13) -0.0112(9) 0.0109(10) -0.0064(8)
C2 0.0647(11) 0.0476(9) 0.0638(11) -0.0018(8) 0.0308(9) 0.0004(8)
C26 0.0861(14) 0.0577(11) 0.0727(13) -0.0068(10) 0.0305(12) 0.0048(10)
C17 0.0756(13) 0.0425(9) 0.0783(13) 0.0043(9) 0.0183(11) -0.0040(8)
C22 0.0588(11) 0.0770(12) 0.0510(10) 0.0039(9) 0.0153(9) -0.0212(9)
C28 0.0709(13) 0.0889(15) 0.0579(11) -0.0241(11) 0.0170(10) -0.0215(11)
C25 0.0669(11) 0.0595(10) 0.0474(9) -0.0025(8) 0.0181(8) 0.0050(8)
C11 0.0413(10) 0.0526(10) 0.1023(17) -0.0074(10) -0.0013(10) -0.0001(8)
C10 0.0701(13) 0.0533(10) 0.0664(13) 0.0012(9) -0.0110(10) -0.0012(9)
C5 0.0680(12) 0.0467(10) 0.0689(12) -0.0139(9) 0.0094(10) 0.0066(8)
C27 0.0895(15) 0.0681(13) 0.0829(15) -0.0262(11) 0.0368(13) -0.0158(12)

loop_
_atom_type_symbol
_atom_type_description
_atom_type_scat_dispersion_real
_atom_type_scat_dispersion_imag
_atom_type_scat_source
C C 0.0033 0.0016 'International Tables Vol C Tables 4.2.6.8 and 6.1.1.4'
H H 0.0000 0.0000 'International Tables Vol C Tables 4.2.6.8 and 6.1.1.4'
N N 0.0061 0.0033 'International Tables Vol C Tables 4.2.6.8 and 6.1.1.4'
O O 0.0106 0.0060 'International Tables Vol C Tables 4.2.6.8 and 6.1.1.4'
P P 0.1023 0.0942 'International Tables Vol C Tables 4.2.6.8 and 6.1.1.4'

loop_
_geom_angle_atom_site_label_1
_geom_angle_atom_site_label_2
_geom_angle_atom_site_label_3
_geom_angle
O1 P1 C1 111.60(7)
O1 P1 C7 113.12(7)
C1 P1 C7 102.94(7)
O1 P1 C13 112.65(7)
C1 P1 C13 107.18(7)
C7 P1 C13 108.75(7)
C23 N1 C19 124.03(12)
C23 N1 C20 128.75(12)
C19 N1 C20 107.21(11)
C2 C1 C6 119.07(15)
C2 C1 P1 123.29(12)
C6 C1 P1 117.50(12)
C14 C13 C20 101.41(11)
C14 C13 P1 110.08(10)
C20 C13 P1 109.94(10)
C14 C13 H13 111.7
C20 C13 H13 111.7
P1 C13 H13 111.7
C18 C19 C14 121.44(15)
C18 C19 N1 129.63(15)
C14 C19 N1 108.92(12)
C20 C21 C22 126.79(15)
C20 C21 H21 116.6
C22 C21 H21 116.6
C21 C20 N1 123.69(13)
C21 C20 C13 129.34(13)
N1 C20 C13 106.02(11)
O2 C23 N1 120.43(14)
O2 C23 C24 119.55(13)
N1 C23 C24 119.95(13)
C15 C14 C19 120.21(14)
C15 C14 C13 130.09(14)
C19 C14 C13 109.70(13)
C25 C24 C29 119.09(16)
C25 C24 C23 122.47(15)
C29 C24 C23 118.05(15)
C8 C7 C12 119.02(16)
C8 C7 P1 123.86(12)
C12 C7 P1 116.67(13)
C19 C18 C17 117.48(16)
C19 C18 H18 121.3
C17 C18 H18 121.3
C14 C15 C16 118.70(16)
C14 C15 H15 120.7
C16 C15 H15 120.7
C11 C12 C7 119.50(18)
C11 C12 H12 120.2
C7 C12 H12 120.2
C7 C8 C9 120.85(17)
C7 C8 H8 119.6
C9 C8 H8 119.6
C28 C29 C24 120.22(18)
C28 C29 H29 119.9
C24 C29 H29 119.9
C10 C9 C8 119.35(19)
C10 C9 H9 120.3
C8 C9 H9 120.3
C5 C4 C3 120.44(17)
C5 C4 H4 119.8
C3 C4 H4 119.8
C5 C6 C1 120.85(17)
C5 C6 H6 119.6
C1 C6 H6 119.6
C4 C3 C2 120.24(18)
C4 C3 H3 119.9
C2 C3 H3 119.9
C17 C16 C15 120.70(17)
C17 C16 H16 119.6
C15 C16 H16 119.6
C3 C2 C1 119.92(16)
C3 C2 H2 120.0
C1 C2 H2 120.0
C27 C26 C25 120.38(19)
C27 C26 H26 119.8
C25 C26 H26 119.8
C16 C17 C18 121.46(17)
C16 C17 H17 119.3
C18 C17 H17 119.3
C21 C22 H22A 109.5
C21 C22 H22B 109.5
H22A C22 H22B 109.5
C21 C22 H22C 109.5
H22A C22 H22C 109.5
H22B C22 H22C 109.5
C27 C28 C29 120.25(19)
C27 C28 H28 119.9
C29 C28 H28 119.9
C26 C25 C24 120.09(17)
C26 C25 H25 120.0
C24 C25 H25 120.0
C10 C11 C12 120.48(18)
C10 C11 H11 119.8
C12 C11 H11 119.8
C9 C10 C11 120.77(18)
C9 C10 H10 119.6
C11 C10 H10 119.6
C4 C5 C6 119.46(17)
C4 C5 H5 120.3
C6 C5 H5 120.3
C28 C27 C26 119.94(19)
C28 C27 H27 120.0
C26 C27 H27 120.0

loop_
_geom_bond_atom_site_label_1
_geom_bond_atom_site_label_2
_geom_bond_distance
P1 O1 1.4805(11)
P1 C1 1.8038(16)
P1 C7 1.8062(16)
P1 C13 1.8402(15)
O2 C23 1.2277(18)
N1 C23 1.3683(18)
N1 C19 1.4302(19)
N1 C20 1.4508(18)
C1 C2 1.381(2)
C1 C6 1.384(2)
C13 C14 1.512(2)
C13 C20 1.5161(19)
C13 H13 0.9800
C19 C18 1.381(2)
C19 C14 1.395(2)
C21 C20 1.317(2)
C21 C22 1.490(2)
C21 H21 0.9300
C23 C24 1.488(2)
C14 C15 1.375(2)
C24 C25 1.387(2)
C24 C29 1.389(2)
C7 C8 1.386(2)
C7 C12 1.392(2)
C18 C17 1.388(3)
C18 H18 0.9300
C15 C16 1.388(2)
C15 H15 0.9300
C12 C11 1.389(3)
C12 H12 0.9300
C8 C9 1.391(2)
C8 H8 0.9300
C29 C28 1.381(3)
C29 H29 0.9300
C9 C10 1.365(3)
C9 H9 0.9300
C4 C5 1.369(3)
C4 C3 1.373(3)
C4 H4 0.9300
C6 C5 1.378(2)
C6 H6 0.9300
C3 C2 1.381(2)
C3 H3 0.9300
C16 C17 1.375(3)
C16 H16 0.9300
C2 H2 0.9300
C26 C27 1.377(3)
C26 C25 1.379(3)
C26 H26 0.9300
C17 H17 0.9300
C22 H22A 0.9600
C22 H22B 0.9600
C22 H22C 0.9600
C28 C27 1.370(3)
C28 H28 0.9300
C25 H25 0.9300
C11 C10 1.372(3)
C11 H11 0.9300
C10 H10 0.9300
C5 H5 0.9300
C27 H27 0.9300
